data_2214117
loop_
_publ_author_name
'Niu, Yun-Yin'
'Liu, Xiu-Cun'
'Hou, Hong-Wei'
'Fan, Yao-Ting'
'Ng, Seik Weng'

_publ_section_title
;
 1,1'-(Butane-1,4-diyl)dipyridinium bromidotrichloridomercurate(II)
;
_journal_coeditor_code CI2388
_journal_issue 7
_journal_name_full 'Acta Crystallographica Section E'
_journal_page_first m1894
_journal_page_last m1894
_journal_paper_doi 10.1107/S1600536807027468
_journal_volume 63
_journal_year 2007
_chemical_formula_iupac '(C14 H18 N2) [Hg Br Cl3]'
_chemical_formula_moiety 'C14 H18 N2 2+ , Hg Br Cl3 2-'
_chemical_formula_sum 'C14 H18 Br Cl3 Hg N2'
_chemical_formula_weight 601.15
_chemical_name_systematic
;
1,1'-(Butane-1,4-diyl)dipyridinium bromidotrichloridomercurate(II)
;
_space_group_IT_number 14
_symmetry_cell_setting monoclinic
_symmetry_space_group_name_Hall '-P 2ybc'
_symmetry_space_group_name_H-M 'P 1 21/c 1'
_atom_sites_solution_hydrogens geom
_atom_sites_solution_primary direct
_atom_sites_solution_secondary difmap
_audit_creation_method SHELXL97
_cell_angle_alpha 90.00
_cell_angle_beta 109.7600(10)
_cell_angle_gamma 90.00
_cell_formula_units_Z 4
_cell_length_a 15.9912(8)
_cell_length_b 8.7769(5)
_cell_length_c 14.3189(9)
_cell_measurement_reflns_used 4607
_cell_measurement_temperature 295(2)
_cell_measurement_theta_max 26.4
_cell_measurement_theta_min 2.7
_cell_volume 1891.37(19)
_computing_cell_refinement 'SAINT (Bruker, 2004)'
_computing_data_collection 'SMART (Bruker, 2004)'
_computing_data_reduction SAINT
_computing_molecular_graphics 'X-SEED (Barbour, 2001)'
_computing_publication_material 'publCIF (Westrip, 2007)'
_computing_structure_refinement 'SHELXL97 (Sheldrick, 1997)'
_computing_structure_solution 'SHELXS97 (Sheldrick, 1997)'
_diffrn_ambient_temperature 298(2)
_diffrn_measured_fraction_theta_full 1.00
_diffrn_measured_fraction_theta_max 1.00
_diffrn_measurement_device_type 'Bruker APEX area-detector'
_diffrn_measurement_method '\f and \w'
_diffrn_radiation_monochromator graphite
_diffrn_radiation_source 'fine-focus sealed tube'
_diffrn_radiation_type MoK\a
_diffrn_radiation_wavelength 0.71073
_diffrn_reflns_av_R_equivalents 0.036
_diffrn_reflns_av_sigmaI/netI 0.040
_diffrn_reflns_limit_h_max 15
_diffrn_reflns_limit_h_min -19
_diffrn_reflns_limit_k_max 10
_diffrn_reflns_limit_k_min -10
_diffrn_reflns_limit_l_max 17
_diffrn_reflns_limit_l_min -17
_diffrn_reflns_number 11857
_diffrn_reflns_theta_full 25.00
_diffrn_reflns_theta_max 25.0
_diffrn_reflns_theta_min 2.7
_diffrn_standards_number 0
_exptl_absorpt_coefficient_mu 10.669
_exptl_absorpt_correction_T_max 0.415
_exptl_absorpt_correction_T_min 0.096
_exptl_absorpt_correction_type multi-scan
_exptl_absorpt_process_details '(SADABS; Sheldrick, 1996)'
_exptl_crystal_colour colourless
_exptl_crystal_density_diffrn 2.111
_exptl_crystal_density_method 'not measured'
_exptl_crystal_description block
_exptl_crystal_F_000 1128
_exptl_crystal_size_max 0.20
_exptl_crystal_size_mid 0.20
_exptl_crystal_size_min 0.10
_refine_diff_density_max 0.77
_refine_diff_density_min -0.84
_refine_ls_extinction_method none
_refine_ls_goodness_of_fit_ref 1.01
_refine_ls_hydrogen_treatment constr
_refine_ls_matrix_type full
_refine_ls_number_parameters 210
_refine_ls_number_reflns 3316
_refine_ls_number_restraints 130
_refine_ls_restrained_S_all 1.01
_refine_ls_R_factor_all 0.039
_refine_ls_R_factor_gt 0.031
_refine_ls_shift/su_max 0.001
_refine_ls_shift/su_mean 0.000
_refine_ls_structure_factor_coef Fsqd
_refine_ls_weighting_details 'calc w = 1/[\s^2^(Fo^2^)+(0.0459P)^2^+0.263P] where P=(Fo^2^+2Fc^2^)/3'
_refine_ls_weighting_scheme calc
_refine_ls_wR_factor_gt 0.077
_refine_ls_wR_factor_ref 0.081
_reflns_number_gt 2809
_reflns_number_total 3316
_reflns_threshold_expression I>2\s(I)
_cod_data_source_file ci2388.cif
_cod_data_source_block I
_cod_original_cell_volume 1891.4(2)
_cod_original_sg_symbol_H-M 'P 21/c'
_cod_database_code 2214117
_cod_database_fobs_code 2214117

loop_
_symmetry_equiv_pos_as_xyz
'x, y, z'
'-x, y+1/2, -z+1/2'
'-x, -y, -z'
'x, -y-1/2, z-1/2'

loop_
_atom_site_type_symbol
_atom_site_label
_atom_site_fract_x
_atom_site_fract_y
_atom_site_fract_z
_atom_site_U_iso_or_equiv
_atom_site_adp_type
_atom_site_calc_flag
_atom_site_refinement_flags
_atom_site_occupancy
_atom_site_disorder_assembly
_atom_site_disorder_group
Hg Hg1 0.254133(15) 0.47282(3) 0.529270(15) 0.05327(11) Uani d . 1 . .
Br Br1 0.180(3) 0.253(4) 0.411(2) 0.0635(18) Uani d P 0.218(2) . .
Br Br2 0.415(3) 0.435(4) 0.623(3) 0.0563(12) Uani d P 0.136(2) . .
Br Br3 0.2771(14) 0.660(2) 0.4126(18) 0.0577(7) Uani d P 0.090(2) . .
Br Br4 0.1650(4) 0.5446(5) 0.6389(4) 0.0643(7) Uani d P 0.556(2) . .
Cl Cl1 0.1756(17) 0.251(3) 0.4255(15) 0.0635(18) Uani d P 0.782(2) . .
Cl Cl2 0.4166(11) 0.4121(14) 0.6159(11) 0.0563(12) Uani d P 0.864(2) . .
Cl Cl3 0.2607(3) 0.6920(5) 0.4159(4) 0.0577(7) Uani d P 0.910(2) . .
Cl Cl4 0.1718(14) 0.5153(17) 0.6513(14) 0.0643(7) Uani d P 0.444(2) . .
N N1 0.5444(6) 0.0632(18) 0.3892(8) 0.0415(18) Uani d PGDU 0.50 A 1
C C1 0.5126(7) 0.2014(16) 0.4108(11) 0.049(2) Uani d PGDU 0.50 A 1
H H1 0.5517 0.2820 0.4356 0.059 Uiso calc PR 0.50 A 1
C C2 0.4226(8) 0.2193(12) 0.3955(13) 0.047(3) Uani d PGDU 0.50 A 1
H H2 0.4014 0.3118 0.4100 0.057 Uiso calc PR 0.50 A 1
C C3 0.3643(6) 0.0990(12) 0.3585(9) 0.045(3) Uani d PGDU 0.50 A 1
H H3 0.3041 0.1109 0.3482 0.054 Uiso calc PR 0.50 A 1
C C4 0.3960(8) -0.0393(12) 0.3368(10) 0.047(3) Uani d PGDU 0.50 A 1
H H4 0.3570 -0.1198 0.3121 0.056 Uiso calc PR 0.50 A 1
C C5 0.4861(8) -0.0572(14) 0.3522(10) 0.045(2) Uani d PGDU 0.50 A 1
H H5 0.5073 -0.1497 0.3377 0.054 Uiso calc PR 0.50 A 1
N N2 0.8831(4) -0.0935(9) 0.3268(6) 0.051(2) Uani d PGD 0.50 A 1
C C6 0.9378(8) -0.1770(12) 0.4066(7) 0.071(2) Uani d PGDU 0.50 A 1
H H6 0.9134 -0.2292 0.4479 0.085 Uiso calc PR 0.50 A 1
C C7 1.0288(7) -0.1824(17) 0.4249(8) 0.056(2) Uani d PGDU 0.50 A 1
H H7 1.0654 -0.2382 0.4783 0.067 Uiso calc PR 0.50 A 1
C C8 1.0651(4) -0.1044(18) 0.3632(10) 0.058(3) Uani d PGDU 0.50 A 1
H H8 1.1260 -0.1080 0.3754 0.070 Uiso calc PR 0.50 A 1
C C9 1.0104(7) -0.0209(15) 0.2834(9) 0.074(2) Uani d PGDU 0.50 A 1
H H9 1.0348 0.0313 0.2421 0.089 Uiso calc PR 0.50 A 1
C C10 0.9194(7) -0.0155(10) 0.2651(6) 0.058(3) Uani d PGDU 0.50 A 1
H H10 0.8828 0.0403 0.2117 0.070 Uiso calc PR 0.50 A 1
C C11 0.6368(10) 0.020(4) 0.4005(15) 0.055(3) Uani d PDU 0.50 A 1
H H11A 0.6758 0.0525 0.4654 0.066 Uiso calc PR 0.50 A 1
H H11B 0.6407 -0.0897 0.3971 0.066 Uiso calc PR 0.50 A 1
C C12 0.6673(6) 0.0893(13) 0.3235(9) 0.060(3) Uani d PDU 0.50 A 1
H H12A 0.6549 0.1977 0.3197 0.072 Uiso calc PR 0.50 A 1
H H12B 0.6347 0.0447 0.2595 0.072 Uiso calc PR 0.50 A 1
C C13 0.7646(6) 0.0649(11) 0.3455(9) 0.065(2) Uani d PDU 0.50 A 1
H H13A 0.7945 0.0679 0.4167 0.078 Uiso calc PR 0.50 A 1
H H13B 0.7879 0.1473 0.3164 0.078 Uiso calc PR 0.50 A 1
C C14 0.7849(5) -0.0846(11) 0.3060(8) 0.058(2) Uani d PDU 0.50 A 1
H H14A 0.7659 -0.1685 0.3381 0.069 Uiso calc PR 0.50 A 1
H H14B 0.7535 -0.0911 0.2352 0.069 Uiso calc PR 0.50 A 1
N N1' 0.5395(6) 0.0366(18) 0.3852(8) 0.0415(18) Uani d PGD 0.50 B 2
C C1' 0.5296(7) 0.1906(17) 0.4015(11) 0.049(2) Uani d PGD 0.50 B 2
H H1' 0.5785 0.2553 0.4171 0.059 Uiso calc PR 0.50 B 2
C C2' 0.4467(8) 0.2480(12) 0.3944(13) 0.047(3) Uani d PGD 0.50 B 2
H H2' 0.4401 0.3511 0.4053 0.057 Uiso calc PR 0.50 B 2
C C3' 0.3737(6) 0.1514(12) 0.3711(10) 0.045(3) Uani d PGD 0.50 B 2
H H3' 0.3182 0.1898 0.3664 0.054 Uiso calc PR 0.50 B 2
C C4' 0.3835(7) -0.0027(12) 0.3549(10) 0.047(3) Uani d PGD 0.50 B 2
H H4' 0.3346 -0.0673 0.3393 0.056 Uiso calc PR 0.50 B 2
C C5' 0.4664(8) -0.0601(13) 0.3619(10) 0.045(2) Uani d PGD 0.50 B 2
H H5' 0.4730 -0.1632 0.3510 0.054 Uiso calc PR 0.50 B 2
N N2' 0.8955(4) -0.0307(10) 0.3618(6) 0.051(2) Uani d PGD 0.50 B 2
C C6' 0.9442(8) -0.1532(12) 0.4144(7) 0.071(2) Uani d PGD 0.50 B 2
H H6' 0.9242 -0.2062 0.4590 0.085 Uiso calc PR 0.50 B 2
C C7' 1.0227(8) -0.1965(15) 0.4003(9) 0.056(2) Uani d PGD 0.50 B 2
H H7' 1.0552 -0.2785 0.4355 0.067 Uiso calc PR 0.50 B 2
C C8' 1.0525(5) -0.1173(17) 0.3336(10) 0.058(3) Uani d PGD 0.50 B 2
H H8' 1.1051 -0.1463 0.3242 0.070 Uiso calc PR 0.50 B 2
C C9' 1.0039(8) 0.0051(14) 0.2810(9) 0.074(2) Uani d PGD 0.50 B 2
H H9' 1.0239 0.0581 0.2363 0.089 Uiso calc PR 0.50 B 2
C C10' 0.9254(7) 0.0485(10) 0.2951(7) 0.058(3) Uani d PGD 0.50 B 2
H H10' 0.8929 0.1304 0.2598 0.070 Uiso calc PR 0.50 B 2
C C11' 0.6329(11) -0.004(4) 0.3962(13) 0.055(3) Uani d PD 0.50 B 2
H H11C 0.6735 0.0614 0.4456 0.066 Uiso calc PR 0.50 B 2
H H11D 0.6447 -0.1086 0.4186 0.066 Uiso calc PR 0.50 B 2
C C12' 0.6475(5) 0.0143(14) 0.2997(8) 0.060(3) Uani d PD 0.50 B 2
H H12C 0.6470 0.1219 0.2840 0.072 Uiso calc PR 0.50 B 2
H H12D 0.5991 -0.0341 0.2479 0.072 Uiso calc PR 0.50 B 2
C C13' 0.7332(5) -0.0535(14) 0.3013(8) 0.065(2) Uani d PD 0.50 B 2
H H13C 0.7332 -0.1614 0.3161 0.078 Uiso calc PR 0.50 B 2
H H13D 0.7383 -0.0435 0.2359 0.078 Uiso calc PR 0.50 B 2
C C14' 0.8112(5) 0.0193(12) 0.3753(8) 0.058(2) Uani d PD 0.50 B 2
H H14C 0.8126 -0.0073 0.4416 0.069 Uiso calc PR 0.50 B 2
H H14D 0.8058 0.1291 0.3684 0.069 Uiso calc PR 0.50 B 2

loop_
_atom_site_aniso_label
_atom_site_aniso_U_11
_atom_site_aniso_U_22
_atom_site_aniso_U_33
_atom_site_aniso_U_12
_atom_site_aniso_U_13
_atom_site_aniso_U_23
Hg1 0.05137(18) 0.04907(17) 0.06456(16) -0.00278(9) 0.02638(13) -0.00031(10)
Br1 0.068(3) 0.0608(8) 0.076(5) -0.0161(14) 0.043(3) -0.018(3)
Br2 0.0542(9) 0.047(4) 0.061(2) 0.011(3) 0.0108(12) -0.007(2)
Br3 0.047(2) 0.055(2) 0.0626(8) -0.0058(11) 0.0074(12) 0.0138(13)
Br4 0.0685(12) 0.0632(19) 0.0745(16) 0.0078(13) 0.0418(12) 0.0016(11)
Cl1 0.068(3) 0.0608(8) 0.076(5) -0.0161(14) 0.043(3) -0.018(3)
Cl2 0.0542(9) 0.047(4) 0.061(2) 0.011(3) 0.0108(12) -0.007(2)
Cl3 0.047(2) 0.055(2) 0.0626(8) -0.0058(11) 0.0074(12) 0.0138(13)
Cl4 0.0685(12) 0.0632(19) 0.0745(16) 0.0078(13) 0.0418(12) 0.0016(11)
N1 0.034(3) 0.041(5) 0.047(2) -0.001(2) 0.011(2) -0.004(2)
C1 0.039(5) 0.057(4) 0.058(4) 0.012(4) 0.024(3) -0.008(3)
C2 0.032(6) 0.052(5) 0.064(3) 0.006(4) 0.023(5) 0.005(4)
C3 0.040(4) 0.047(8) 0.050(4) 0.006(4) 0.019(3) -0.003(5)
C4 0.035(4) 0.062(6) 0.058(5) 0.005(4) 0.036(4) -0.001(4)
C5 0.027(5) 0.057(4) 0.061(4) 0.003(3) 0.028(4) 0.012(3)
N2 0.023(3) 0.063(7) 0.058(6) -0.016(4) 0.003(4) -0.006(4)
C6 0.056(4) 0.074(5) 0.079(4) 0.006(4) 0.019(3) 0.020(4)
C7 0.045(4) 0.052(4) 0.057(6) 0.003(3) -0.002(4) -0.014(4)
C8 0.037(4) 0.076(5) 0.057(8) -0.005(4) 0.011(4) -0.018(5)
C9 0.052(4) 0.088(6) 0.089(4) -0.001(4) 0.033(4) 0.020(4)
C10 0.046(4) 0.070(7) 0.060(6) 0.003(5) 0.021(4) 0.008(5)
C11 0.039(3) 0.059(7) 0.063(3) 0.004(3) 0.011(3) -0.004(4)
C12 0.043(5) 0.070(7) 0.066(5) -0.003(5) 0.018(4) 0.003(5)
C13 0.057(5) 0.072(5) 0.069(5) 0.002(4) 0.025(5) -0.008(4)
C14 0.044(5) 0.064(5) 0.064(4) -0.003(4) 0.017(4) 0.000(4)
N1' 0.034(3) 0.041(5) 0.047(2) -0.001(2) 0.011(2) -0.004(2)
C1' 0.039(5) 0.057(4) 0.058(4) 0.012(4) 0.024(3) -0.008(3)
C2' 0.032(6) 0.052(5) 0.064(3) 0.006(4) 0.023(5) 0.005(4)
C3' 0.040(4) 0.047(8) 0.050(4) 0.006(4) 0.019(3) -0.003(5)
C4' 0.035(4) 0.062(6) 0.058(5) 0.005(4) 0.036(4) -0.001(4)
C5' 0.027(5) 0.057(4) 0.061(4) 0.003(3) 0.028(4) 0.012(3)
N2' 0.023(3) 0.063(7) 0.058(6) -0.016(4) 0.003(4) -0.006(4)
C6' 0.056(4) 0.074(5) 0.079(4) 0.006(4) 0.019(3) 0.020(4)
C7' 0.045(4) 0.052(4) 0.057(6) 0.003(3) -0.002(4) -0.014(4)
C8' 0.037(4) 0.076(5) 0.057(8) -0.005(4) 0.011(4) -0.018(5)
C9' 0.052(4) 0.088(6) 0.089(4) -0.001(4) 0.033(4) 0.020(4)
C10' 0.046(4) 0.070(7) 0.060(6) 0.003(5) 0.021(4) 0.008(5)
C11' 0.039(3) 0.059(7) 0.063(3) 0.004(3) 0.011(3) -0.004(4)
C12' 0.043(5) 0.070(7) 0.066(5) -0.003(5) 0.018(4) 0.003(5)
C13' 0.057(5) 0.072(5) 0.069(5) 0.002(4) 0.025(5) -0.008(4)
C14' 0.044(5) 0.064(5) 0.064(4) -0.003(4) 0.017(4) 0.000(4)

loop_
_atom_type_symbol
_atom_type_description
_atom_type_scat_dispersion_real
_atom_type_scat_dispersion_imag
_atom_type_scat_source
C C 0.0033 0.0016 'International Tables Vol C Tables 4.2.6.8 and 6.1.1.4'
H H 0.0000 0.0000 'International Tables Vol C Tables 4.2.6.8 and 6.1.1.4'
N N 0.0061 0.0033 'International Tables Vol C Tables 4.2.6.8 and 6.1.1.4'
Cl Cl 0.1484 0.1585 'International Tables Vol C Tables 4.2.6.8 and 6.1.1.4'
Br Br -0.2901 2.4595 'International Tables Vol C Tables 4.2.6.8 and 6.1.1.4'
Hg Hg -2.3894 9.2266 'International Tables Vol C Tables 4.2.6.8 and 6.1.1.4'

loop_
_geom_angle_atom_site_label_1
_geom_angle_atom_site_label_2
_geom_angle_atom_site_label_3
_geom_angle
Cl2 Hg1 Br2 5.1(9)
Cl2 Hg1 Cl3 102.4(4)
Br2 Hg1 Cl3 100.6(11)
Cl2 Hg1 Br3 96.3(6)
Br2 Hg1 Br3 95.1(12)
Cl3 Hg1 Br3 8.9(4)
Cl2 Hg1 Cl4 112.2(6)
Br2 Hg1 Cl4 109.4(10)
Cl3 Hg1 Cl4 118.0(3)
Br3 Hg1 Cl4 126.8(5)
Cl2 Hg1 Br4 116.7(3)
Br2 Hg1 Br4 113.4(9)
Cl3 Hg1 Br4 111.18(10)
Br3 Hg1 Br4 120.0(4)
Cl4 Hg1 Br4 7.0(4)
Cl2 Hg1 Cl1 110.7(7)
Br2 Hg1 Cl1 115.8(9)
Cl3 Hg1 Cl1 109.2(5)
Br3 Hg1 Cl1 106.0(7)
Cl4 Hg1 Cl1 104.4(6)
Br4 Hg1 Cl1 106.6(5)
Cl2 Hg1 Br1 109.3(9)
Br2 Hg1 Br1 114.4(11)
Cl3 Hg1 Br1 104.8(8)
Br3 Hg1 Br1 101.2(9)
Cl4 Hg1 Br1 109.5(8)
Br4 Hg1 Br1 111.5(7)
Cl1 Hg1 Br1 5.4(10)
C1 N1 C5 120.0
C1 N1 C11 128.6(16)
C5 N1 C11 111.4(16)
C2 C1 N1 120.0
C2 C1 H1 120.0
N1 C1 H1 120.0
C1 C2 C3 120.0
C1 C2 H2 120.0
C3 C2 H2 120.0
C4 C3 C2 120.0
C4 C3 H3 120.0
C2 C3 H3 120.0
C5 C4 C3 120.0
C5 C4 H4 120.0
C3 C4 H4 120.0
C4 C5 N1 120.0
C4 C5 H5 120.0
N1 C5 H5 120.0
C6 N2 C10 120.0
C6 N2 C14 121.1(8)
C10 N2 C14 118.9(8)
N2 C6 C7 120.0
N2 C6 H6 120.0
C7 C6 H6 120.0
C8 C7 C6 120.0
C8 C7 H7 120.0
C6 C7 H7 120.0
C9 C8 C7 120.0
C9 C8 H8 120.0
C7 C8 H8 120.0
C8 C9 C10 120.0
C8 C9 H9 120.0
C10 C9 H9 120.0
C9 C10 N2 120.0
C9 C10 H10 120.0
N2 C10 H10 120.0
C12 C11 N1 112.6(8)
C12 C11 H11A 109.1
N1 C11 H11A 109.1
C12 C11 H11B 109.1
N1 C11 H11B 109.1
H11A C11 H11B 107.8
C11 C12 C13 111.5(8)
C11 C12 H12A 109.3
C13 C12 H12A 109.3
C11 C12 H12B 109.3
C13 C12 H12B 109.3
H12A C12 H12B 108.0
C12 C13 C14 112.8(7)
C12 C13 H13A 109.0
C14 C13 H13A 109.0
C12 C13 H13B 109.0
C14 C13 H13B 109.0
H13A C13 H13B 107.8
N2 C14 C13 108.4(6)
N2 C14 H14A 110.0
C13 C14 H14A 110.0
N2 C14 H14B 110.0
C13 C14 H14B 110.0
H14A C14 H14B 108.4
C1' N1' C5' 120.0
C1' N1' C11' 112.4(16)
C5' N1' C11' 127.6(16)
C2' C1' N1' 120.0
C2' C1' H1' 120.0
N1' C1' H1' 120.0
C1' C2' C3' 120.0
C1' C2' H2' 120.0
C3' C2' H2' 120.0
C4' C3' C2' 120.0
C4' C3' H3' 120.0
C2' C3' H3' 120.0
C3' C4' C5' 120.0
C3' C4' H4' 120.0
C5' C4' H4' 120.0
C4' C5' N1' 120.0
C4' C5' H5' 120.0
N1' C5' H5' 120.0
C6' N2' C10' 120.0
C6' N2' C14' 121.5(8)
C10' N2' C14' 118.5(8)
N2' C6' C7' 120.0
N2' C6' H6' 120.0
C7' C6' H6' 120.0
C8' C7' C6' 120.0
C8' C7' H7' 120.0
C6' C7' H7' 120.0
C7' C8' C9' 120.0
C7' C8' H8' 120.0
C9' C8' H8' 120.0
C10' C9' C8' 120.0
C10' C9' H9' 120.0
C8' C9' H9' 120.0
C9' C10' N2' 120.0
C9' C10' H10' 120.0
N2' C10' H10' 120.0
C12' C11' N1' 110.0(7)
C12' C11' H11C 109.7
N1' C11' H11C 109.7
C12' C11' H11D 109.7
N1' C11' H11D 109.7
H11C C11' H11D 108.2
C11' C12' C13' 112.1(8)
C11' C12' H12C 109.2
C13' C12' H12C 109.2
C11' C12' H12D 109.2
C13' C12' H12D 109.2
H12C C12' H12D 107.9
C14' C13' C12' 112.8(7)
C14' C13' H13C 109.0
C12' C13' H13C 109.0
C14' C13' H13D 109.0
C12' C13' H13D 109.0
H13C C13' H13D 107.8
C13' C14' N2' 111.1(6)
C13' C14' H14C 109.4
N2' C14' H14C 109.4
C13' C14' H14D 109.4
N2' C14' H14D 109.4
H14C C14' H14D 108.0

loop_
_geom_bond_atom_site_label_1
_geom_bond_atom_site_label_2
_geom_bond_distance
_geom_bond_publ_flag
Hg1 Cl1 2.51(2) y
Hg1 Br1 2.58(4) y
Hg1 Cl2 2.529(15) y
Hg1 Br2 2.49(4) y
Hg1 Cl3 2.543(5) y
Hg1 Br3 2.46(2) y
Hg1 Cl4 2.545(18) y
Hg1 Br4 2.530(5) yes
N1 C1 1.39 ?
N1 C5 1.39 ?
N1 C11 1.479(8) ?
C1 C2 1.39 ?
C1 H1 0.93 ?
C2 C3 1.39 ?
C2 H2 0.93 ?
C3 C4 1.39 ?
C3 H3 0.93 ?
C4 C5 1.39 ?
C4 H4 0.93 ?
C5 H5 0.93 ?
N2 C6 1.39 ?
N2 C10 1.39 ?
N2 C14 1.498(8) ?
C6 C7 1.39 ?
C6 H6 0.93 ?
C7 C8 1.39 ?
C7 H7 0.93 ?
C8 C9 1.39 ?
C8 H8 0.93 ?
C9 C10 1.39 ?
C9 H9 0.93 ?
C10 H10 0.93 ?
C11 C12 1.478(9) ?
C11 H11A 0.97 ?
C11 H11B 0.97 ?
C12 C13 1.494(8) ?
C12 H12A 0.97 ?
C12 H12B 0.97 ?
C13 C14 1.506(8) ?
C13 H13A 0.97 ?
C13 H13B 0.97 ?
C14 H14A 0.97 ?
C14 H14B 0.97 ?
N1' C1' 1.39 ?
N1' C5' 1.39 ?
N1' C11' 1.491(8) ?
C1' C2' 1.39 ?
C1' H1' 0.93 ?
C2' C3' 1.39 ?
C2' H2' 0.93 ?
C3' C4' 1.39 ?
C3' H3' 0.93 ?
C4' C5' 1.39 ?
C4' H4' 0.93 ?
C5' H5' 0.93 ?
N2' C6' 1.39 ?
N2' C10' 1.39 ?
N2' C14' 1.492(8) ?
C6' C7' 1.39 ?
C6' H6' 0.93 ?
C7' C8' 1.39 ?
C7' H7' 0.93 ?
C8' C9' 1.39 ?
C8' H8' 0.93 ?
C9' C10' 1.39 ?
C9' H9' 0.93 ?
C10' H10' 0.93 ?
C11' C12' 1.486(9) ?
C11' H11C 0.97 ?
C11' H11D 0.97 ?
C12' C13' 1.487(8) ?
C12' H12C 0.97 ?
C12' H12D 0.97 ?
C13' C14' 1.481(8) ?
C13' H13C 0.97 ?
C13' H13D 0.97 ?
C14' H14C 0.97 ?
C14' H14D 0.97 ?

loop_
_geom_torsion_atom_site_label_1
_geom_torsion_atom_site_label_2
_geom_torsion_atom_site_label_3
_geom_torsion_atom_site_label_4
_geom_torsion
C11 N1 C1 C2 -179.6(3)
C11 N1 C5 C4 179.7(2)
C14 N2 C6 C7 -179.4(3)
C14 N2 C10 C9 179.4(3)
C1 N1 C11 C12 -74(2)
C5 N1 C11 C12 106(2)
N1 C11 C12 C13 171.0(16)
C11 C12 C13 C14 86.6(17)
C6 N2 C14 C13 100.1(10)
C10 N2 C14 C13 -79.3(10)
C12 C13 C14 N2 176.8(9)
C11' N1' C1' C2' -179.8(2)
C11' N1' C5' C4' 179.8(3)
C14' N2' C6' C7' -179.8(3)
C14' N2' C10' C9' 179.8(3)
C1' N1' C11' C12' -89(2)
C5' N1' C11' C12' 91(2)
N1' C11' C12' C13' -168.6(16)
C11' C12' C13' C14' -61.7(19)
C12' C13' C14' N2' -169.3(9)
C6' N2' C14' C13' -93.4(11)
C10' N2' C14' C13' 86.8(11)
